data_2202415
loop_
_publ_author_name
'Jian-Fang Ma'
'Jin Yang'
'Jing-Fu Liu'

_publ_section_title
;
 Hexaaquanickel(II) 3-carboxy-4-hydroxybenzenesulfonate tetrahydrate
;
_journal_issue 7
_journal_name_full 'Acta Crystallographica Section E'
_journal_page_first m483
_journal_page_last m484
_journal_paper_doi 10.1107/S1600536803013072
_journal_volume 59
_journal_year 2003
_chemical_formula_iupac '[Ni (H2 O)6] (C7 H5 O6 S)2, 4H2 O'
_chemical_formula_moiety 'H12 Ni O6 2+, 2C7 H5 O6 S 1-, 4H2 O'
_chemical_formula_sum 'C14 H30 Ni O22 S2'
_chemical_formula_weight 673.21
_chemical_name_systematic
;
 ?
;
_space_group_IT_number 2
_symmetry_cell_setting triclinic
_symmetry_space_group_name_Hall '-P 1'
_symmetry_space_group_name_H-M 'P -1'
_atom_sites_solution_hydrogens geom
_atom_sites_solution_primary direct
_atom_sites_solution_secondary difmap
_audit_creation_method SHELXL-97
_cell_angle_alpha 92.931(16)
_cell_angle_beta 96.494(16)
_cell_angle_gamma 102.727(12)
_cell_formula_units_Z 1
_cell_length_a 6.5380(9)
_cell_length_b 7.2199(10)
_cell_length_c 14.534(4)
_cell_measurement_reflns_used 20
_cell_measurement_temperature 293(2)
_cell_measurement_theta_max 9.71
_cell_measurement_theta_min 5.90
_cell_volume 662.9(2)
_computing_cell_refinement XSCANS
_computing_data_collection 'XSCANS (Siemens, 1994)'
_computing_data_reduction XSCANS
_computing_molecular_graphics 'SHELXTL-Plus (Sheldrick, 1990)'
_computing_publication_material SHELXL97
_computing_structure_refinement 'SHELXL97 (Sheldrick, 1997)'
_computing_structure_solution 'SHELXS97 (Sheldrick, 1997)'
_diffrn_ambient_temperature 293(2)
_diffrn_measured_fraction_theta_full 0.998
_diffrn_measured_fraction_theta_max 0.998
_diffrn_measurement_device_type 'Siemens P4'
_diffrn_measurement_method \w
_diffrn_radiation_monochromator graphite
_diffrn_radiation_source 'fine-focus sealed tube'
_diffrn_radiation_type MoK\a
_diffrn_radiation_wavelength 0.71073
_diffrn_reflns_av_R_equivalents 0.0263
_diffrn_reflns_av_sigmaI/netI 0.0413
_diffrn_reflns_limit_h_max 8
_diffrn_reflns_limit_h_min -1
_diffrn_reflns_limit_k_max 8
_diffrn_reflns_limit_k_min -8
_diffrn_reflns_limit_l_max 17
_diffrn_reflns_limit_l_min -17
_diffrn_reflns_number 3424
_diffrn_reflns_theta_full 26.02
_diffrn_reflns_theta_max 26.02
_diffrn_reflns_theta_min 2.83
_diffrn_standards_decay_% none
_diffrn_standards_interval_count 97
_diffrn_standards_number 3
_exptl_absorpt_coefficient_mu 0.985
_exptl_absorpt_correction_T_max 0.863
_exptl_absorpt_correction_T_min 0.687
_exptl_absorpt_correction_type '\y scan'
_exptl_absorpt_process_details '(North et al., 1968)'
_exptl_crystal_colour green
_exptl_crystal_density_diffrn 1.686
_exptl_crystal_density_method 'not measured'
_exptl_crystal_description block
_exptl_crystal_F_000 350
_exptl_crystal_size_max 0.36
_exptl_crystal_size_mid 0.24
_exptl_crystal_size_min 0.15
_refine_diff_density_max 0.578
_refine_diff_density_min -0.465
_refine_ls_extinction_method none
_refine_ls_goodness_of_fit_ref 1.086
_refine_ls_hydrogen_treatment mixed
_refine_ls_matrix_type full
_refine_ls_number_parameters 208
_refine_ls_number_reflns 2599
_refine_ls_number_restraints 10
_refine_ls_restrained_S_all 1.092
_refine_ls_R_factor_all 0.0463
_refine_ls_R_factor_gt 0.0377
_refine_ls_shift/su_max <0.001
_refine_ls_shift/su_mean 0.000
_refine_ls_structure_factor_coef Fsqd
_refine_ls_weighting_details 'calc w = 1/[\s^2^(Fo^2^)+(0.0506P)^2^+0.1374P] where P = (Fo^2^+2Fc^2^)/3'
_refine_ls_weighting_scheme calc
_refine_ls_wR_factor_gt 0.0977
_refine_ls_wR_factor_ref 0.1010
_reflns_number_gt 2145
_reflns_number_total 2599
_reflns_threshold_expression I>2\s(I)
_cod_data_source_file cf6254.cif
_cod_data_source_block I
_cod_depositor_comments
;
The following automatic conversions were performed:
'_symmetry_cell_setting' value 'Triclinic' changed to 'triclinic'
according to '/home/saulius/struct/CIF-dictionaries/cif_core.dic'
dictionary named 'cif_core.dic' version 2.4.1 from 2010-06-29.

Automatic conversion script
Id: cif_fix_enum 1527 2010-12-29 10:47:43Z saulius 

The following automatic conversions were performed:

'_symmetry_cell_setting' value 'Triclinic' changed to 'triclinic'
according to /home/saulius/struct/CIF-dictionaries/cif_core.dic
dictionary named 'cif_core.dic' version 2.4.1 from 2010-06-29.

Automatic conversion script
Id: cif_fix_values 1715 2011-07-08 13:25:40Z adriana 
;
_cod_database_code 2202415
_cod_database_fobs_code 2202415

loop_
_symmetry_equiv_pos_as_xyz
'x, y, z'
'-x, -y, -z'

loop_
_atom_site_label
_atom_site_fract_x
_atom_site_fract_y
_atom_site_fract_z
_atom_site_U_iso_or_equiv
_atom_site_adp_type
_atom_site_calc_flag
_atom_site_refinement_flags
_atom_site_occupancy
_atom_site_disorder_assembly
_atom_site_disorder_group
_atom_site_type_symbol
C1 0.3984(4) 0.1628(3) 0.35573(17) 0.0278(5) Uani d . 1 . . C
C2 0.3124(4) 0.1629(3) 0.43782(17) 0.0279(5) Uani d . 1 . . C
H2 0.1687 0.1125 0.4380 0.033 Uiso calc R 1 . . H
C3 0.4391(4) 0.2378(3) 0.52047(17) 0.0273(5) Uani d . 1 . . C
C4 0.6558(4) 0.3165(4) 0.51950(18) 0.0295(6) Uani d . 1 . . C
C5 0.7410(4) 0.3130(4) 0.43618(19) 0.0355(6) Uani d . 1 . . C
H5 0.8848 0.3617 0.4355 0.043 Uiso calc R 1 . . H
C6 0.6144(4) 0.2382(4) 0.35461(19) 0.0343(6) Uani d . 1 . . C
H6 0.6722 0.2378 0.2990 0.041 Uiso calc R 1 . . H
C7 0.3473(4) 0.2389(4) 0.60864(18) 0.0316(6) Uani d . 1 . . C
O1 0.0942(4) 0.2087(3) 0.23422(16) 0.0517(6) Uani d . 1 . . O
O2 0.3624(3) 0.0621(3) 0.17979(14) 0.0482(6) Uani d . 1 . . O
O3 0.1033(3) -0.1100(3) 0.26806(13) 0.0381(5) Uani d . 1 . . O
O4 0.1434(3) 0.1633(3) 0.59849(14) 0.0474(6) Uani d . 1 . . O
H4 0.0996 0.1669 0.6491 0.071 Uiso calc R 1 . . H
O5 0.4502(3) 0.3030(3) 0.68376(13) 0.0438(5) Uani d . 1 . . O
O6 0.7848(3) 0.3981(3) 0.59650(14) 0.0432(5) Uani d . 1 . . O
H6A 0.7175 0.3916 0.6410 0.065 Uiso calc R 1 . . H
OW1 0.7004(4) 0.3312(3) 0.97347(16) 0.0486(6) Uani d D 1 . . O
OW2 0.7265(3) 0.7363(3) 0.97940(14) 0.0395(5) Uani d D 1 . . O
OW3 0.6189(3) 0.5222(3) 1.13815(13) 0.0406(5) Uani d D 1 . . O
OW4 0.7348(3) 0.0508(3) 0.09873(15) 0.0427(5) Uani d D 1 . . O
OW5 0.0476(4) 0.5520(3) 0.16465(15) 0.0440(5) Uani d D 1 . . O
S1 0.23022(10) 0.07503(9) 0.25133(4) 0.02897(18) Uani d . 1 . . S
Ni1 0.5000 0.5000 1.0000 0.02897(16) Uani d S 1 . . Ni
H1A 0.750(5) 0.253(4) 1.0117(19) 0.043 Uiso d D 1 . . H
H1B 0.803(4) 0.374(4) 0.940(2) 0.043 Uiso d D 1 . . H
H2A 0.721(5) 0.787(4) 0.9240(15) 0.043 Uiso d D 1 . . H
H2B 0.743(5) 0.835(3) 1.0213(18) 0.043 Uiso d D 1 . . H
H3A 0.589(5) 0.595(4) 1.1831(18) 0.043 Uiso d D 1 . . H
H3B 0.756(3) 0.523(4) 1.153(2) 0.043 Uiso d D 1 . . H
H4A 0.834(4) 0.097(4) 0.1467(17) 0.043 Uiso d D 1 . . H
H4B 0.610(4) 0.028(4) 0.122(2) 0.043 Uiso d D 1 . . H
H5A 0.086(5) 0.463(4) 0.196(2) 0.043 Uiso d D 1 . . H
H5B 0.093(5) 0.658(3) 0.2035(19) 0.043 Uiso d D 1 . . H

loop_
_atom_site_aniso_label
_atom_site_aniso_U_11
_atom_site_aniso_U_22
_atom_site_aniso_U_33
_atom_site_aniso_U_12
_atom_site_aniso_U_13
_atom_site_aniso_U_23
C1 0.0303(13) 0.0270(12) 0.0263(12) 0.0074(10) 0.0026(10) 0.0035(10)
C2 0.0257(12) 0.0296(13) 0.0290(13) 0.0062(10) 0.0054(10) 0.0034(10)
C3 0.0282(13) 0.0272(13) 0.0287(13) 0.0087(10) 0.0072(10) 0.0035(10)
C4 0.0284(13) 0.0279(13) 0.0313(13) 0.0058(10) 0.0012(11) 0.0012(10)
C5 0.0248(13) 0.0400(15) 0.0393(15) 0.0005(11) 0.0073(11) 0.0038(12)
C6 0.0333(14) 0.0377(15) 0.0330(14) 0.0044(12) 0.0138(12) 0.0063(11)
C7 0.0334(14) 0.0327(14) 0.0302(14) 0.0099(11) 0.0064(11) 0.0020(11)
O1 0.0559(14) 0.0447(12) 0.0537(13) 0.0218(11) -0.0148(11) -0.0005(10)
O2 0.0407(12) 0.0726(15) 0.0281(10) 0.0032(11) 0.0123(9) 0.0001(10)
O3 0.0450(11) 0.0347(10) 0.0304(10) -0.0024(9) 0.0118(9) -0.0015(8)
O4 0.0347(11) 0.0699(15) 0.0324(11) -0.0017(10) 0.0144(9) -0.0077(10)
O5 0.0399(11) 0.0624(14) 0.0275(10) 0.0110(10) 0.0031(9) -0.0053(9)
O6 0.0315(10) 0.0584(13) 0.0343(11) 0.0037(9) -0.0023(8) -0.0029(9)
OW1 0.0572(14) 0.0538(14) 0.0489(13) 0.0319(12) 0.0238(11) 0.0145(11)
OW2 0.0507(12) 0.0374(11) 0.0297(10) 0.0062(10) 0.0090(9) 0.0049(8)
OW3 0.0433(12) 0.0544(13) 0.0261(10) 0.0160(10) 0.0047(9) -0.0010(9)
OW4 0.0349(11) 0.0509(13) 0.0411(11) 0.0097(10) 0.0022(9) -0.0018(10)
OW5 0.0520(13) 0.0351(11) 0.0455(12) 0.0135(10) 0.0037(10) -0.0023(9)
S1 0.0312(3) 0.0316(3) 0.0238(3) 0.0055(3) 0.0045(3) 0.0042(2)
Ni1 0.0345(3) 0.0309(3) 0.0238(2) 0.0106(2) 0.00686(19) 0.00235(18)

loop_
_atom_type_symbol
_atom_type_description
_atom_type_scat_dispersion_real
_atom_type_scat_dispersion_imag
_atom_type_scat_source
C C 0.0033 0.0016 'International Tables Vol C Tables 4.2.6.8 and 6.1.1.4'
H H 0.0000 0.0000 'International Tables Vol C Tables 4.2.6.8 and 6.1.1.4'
O O 0.0106 0.0060 'International Tables Vol C Tables 4.2.6.8 and 6.1.1.4'
S S 0.1246 0.1234 'International Tables Vol C Tables 4.2.6.8 and 6.1.1.4'
Ni Ni 0.3393 1.1124 'International Tables Vol C Tables 4.2.6.8 and 6.1.1.4'

loop_
_geom_angle_atom_site_label_1
_geom_angle_atom_site_label_2
_geom_angle_atom_site_label_3
_geom_angle_site_symmetry_1
_geom_angle_site_symmetry_3
_geom_angle
_geom_angle_publ_flag
C2 C1 C6 . . 120.3(2) ?
C2 C1 S1 . . 119.0(2) ?
C6 C1 S1 . . 120.7(2) ?
C1 C2 C3 . . 120.4(2) ?
C1 C2 H2 . . 119.8 ?
C3 C2 H2 . . 119.8 ?
C2 C3 C4 . . 119.6(2) ?
C2 C3 C7 . . 120.5(2) ?
C4 C3 C7 . . 119.9(2) ?
O6 C4 C5 . . 118.2(2) ?
O6 C4 C3 . . 122.4(2) ?
C5 C4 C3 . . 119.4(2) ?
C6 C5 C4 . . 120.6(2) ?
C6 C5 H5 . . 119.7 ?
C4 C5 H5 . . 119.7 ?
C5 C6 C1 . . 119.7(3) ?
C5 C6 H6 . . 120.1 ?
C1 C6 H6 . . 120.1 ?
O5 C7 O4 . . 123.3(3) yes
O5 C7 C3 . . 123.7(3) ?
O4 C7 C3 . . 113.0(2) ?
C7 O4 H4 . . 109.5 ?
C4 O6 H6A . . 109.5 ?
Ni1 OW1 H1A . . 127(2) ?
Ni1 OW1 H1B . . 118(2) ?
H1A OW1 H1B . . 106(3) ?
Ni1 OW2 H2A . . 120(2) ?
Ni1 OW2 H2B . . 115(2) ?
H2A OW2 H2B . . 105(3) ?
Ni1 OW3 H3A . . 127(2) ?
Ni1 OW3 H3B . . 118(2) ?
H3A OW3 H3B . . 105(3) ?
H4A OW4 H4B . . 106(3) ?
H5A OW5 H5B . . 104(3) ?
O2 S1 O3 . . 112.45(13) yes
O2 S1 O1 . . 113.34(15) yes
O3 S1 O1 . . 109.89(14) yes
O2 S1 C1 . . 107.45(12) ?
O3 S1 C1 . . 106.75(12) ?
O1 S1 C1 . . 106.54(12) ?
OW1 Ni1 OW1 . 2_667 180.0 ?
OW1 Ni1 OW3 . 2_667 91.04(9) ?
OW1 Ni1 OW3 2_667 2_667 88.96(9) ?
OW1 Ni1 OW3 . . 88.96(9) yes
OW1 Ni1 OW3 2_667 . 91.04(9) ?
OW3 Ni1 OW3 2_667 . 180.0 ?
OW1 Ni1 OW2 . 2_667 90.08(10) ?
OW1 Ni1 OW2 2_667 2_667 89.92(10) ?
OW3 Ni1 OW2 2_667 2_667 90.05(9) ?
OW3 Ni1 OW2 . 2_667 89.95(9) ?
OW1 Ni1 OW2 . . 89.92(10) yes
OW1 Ni1 OW2 2_667 . 90.08(10) ?
OW3 Ni1 OW2 2_667 . 89.95(9) ?
OW3 Ni1 OW2 . . 90.05(9) yes
OW2 Ni1 OW2 2_667 . 180.0 ?

loop_
_geom_bond_atom_site_label_1
_geom_bond_atom_site_label_2
_geom_bond_site_symmetry_2
_geom_bond_distance
_geom_bond_publ_flag
C1 C2 . 1.375(4) ?
C1 C6 . 1.399(4) ?
C1 S1 . 1.769(3) ?
C2 C3 . 1.390(4) ?
C2 H2 . 0.930 ?
C3 C4 . 1.407(4) ?
C3 C7 . 1.476(3) ?
C4 O6 . 1.346(3) yes
C4 C5 . 1.390(4) ?
C5 C6 . 1.378(4) ?
C5 H5 . 0.930 ?
C6 H6 . 0.930 ?
C7 O5 . 1.226(3) yes
C7 O4 . 1.313(3) yes
O1 S1 . 1.462(2) yes
O2 S1 . 1.437(2) yes
O3 S1 . 1.4569(19) yes
O4 H4 . 0.820 ?
O6 H6A . 0.820 ?
OW1 Ni1 . 2.030(2) yes
OW1 H1A . 0.898(18) ?
OW1 H1B . 0.883(18) ?
OW2 Ni1 . 2.057(2) yes
OW2 H2A . 0.902(18) ?
OW2 H2B . 0.893(18) ?
OW3 Ni1 . 2.054(2) yes
OW3 H3A . 0.882(18) ?
OW3 H3B . 0.894(18) ?
OW4 H4A . 0.894(18) ?
OW4 H4B . 0.902(18) ?
OW5 H5A . 0.872(18) ?
OW5 H5B . 0.902(18) ?
Ni1 OW1 2_667 2.030(2) ?
Ni1 OW3 2_667 2.054(2) ?
Ni1 OW2 2_667 2.057(2) ?

loop_
_geom_hbond_atom_site_label_D
_geom_hbond_atom_site_label_H
_geom_hbond_atom_site_label_A
_geom_hbond_site_symmetry_A
_geom_hbond_distance_DH
_geom_hbond_distance_HA
_geom_hbond_distance_DA
_geom_hbond_angle_DHA
OW1 H1A OW4 1_556 0.898(18) 1.973(19) 2.820(3) 156(3)
OW1 H1B OW5 2_666 0.883(18) 1.934(19) 2.786(3) 162(3)
OW2 H2A O2 2_666 0.902(18) 2.001(19) 2.867(3) 161(3)
OW2 H2B OW4 1_566 0.893(18) 1.888(19) 2.773(3) 170(3)
OW3 H3B OW5 1_656 0.894(18) 1.861(19) 2.745(3) 169(3)
OW3 H3A O5 2_667 0.882(18) 2.099(19) 2.946(3) 161(3)
OW4 H4B O2 . 0.902(18) 1.964(19) 2.837(3) 163(3)
OW4 H4A O1 1_655 0.894(18) 1.989(19) 2.871(3) 169(3)
OW5 H5B O3 1_565 0.902(18) 1.860(19) 2.731(3) 162(3)
OW5 H5A O1 . 0.872(18) 1.955(19) 2.789(3) 160(3)
O4 H4 O3 2_556 0.82 1.88 2.650(3) 155
O6 H6A O5 . 0.82 1.91 2.631(3) 146

loop_
_geom_torsion_atom_site_label_1
_geom_torsion_atom_site_label_2
_geom_torsion_atom_site_label_3
_geom_torsion_atom_site_label_4
_geom_torsion
C6 C1 C2 C3 0.0(4)
S1 C1 C2 C3 -177.46(19)
C1 C2 C3 C4 1.0(4)
C1 C2 C3 C7 179.7(2)
C2 C3 C4 O6 177.3(2)
C7 C3 C4 O6 -1.5(4)
C2 C3 C4 C5 -1.9(4)
C7 C3 C4 C5 179.4(2)
O6 C4 C5 C6 -177.4(2)
C3 C4 C5 C6 1.8(4)
C4 C5 C6 C1 -0.8(4)
C2 C1 C6 C5 -0.1(4)
S1 C1 C6 C5 177.3(2)
C2 C3 C7 O5 -179.9(3)
C4 C3 C7 O5 -1.2(4)
C2 C3 C7 O4 0.3(4)
C4 C3 C7 O4 179.1(2)
C2 C1 S1 O2 -170.8(2)
C6 C1 S1 O2 11.8(3)
C2 C1 S1 O3 -49.9(2)
C6 C1 S1 O3 132.6(2)
C2 C1 S1 O1 67.4(2)
C6 C1 S1 O1 -110.0(2)
